data_2242166
loop_
_publ_author_name
'Alhakmi, Ghaleb'
'Assani, Abderrazzak'
'Saadi, Mohamed'
'El Ammari, Lahcen'

_publ_section_title
;
 Crystal structures of two alkaline earth (<i>M</i> = Ba and Sr)
 dimanganese(II) iron(III) tris(orthophosphates)
;
_journal_coeditor_code WM5384
_journal_issue 5
_journal_name_full 'Acta Crystallographica Section E'
_journal_page_first 767
_journal_page_last 770
_journal_paper_doi 10.1107/S2056989017006120
_journal_volume 73
_journal_year 2017
_chemical_formula_iupac 'Ba Mn2 Fe (P O4)3'
_chemical_formula_moiety 'Ba Fe Mn2 O12 P3'
_chemical_formula_structural 'Ba Mn2 Fe (P O4)3'
_chemical_formula_sum 'Ba Fe Mn2 O12 P3'
_chemical_formula_weight 587.98
_chemical_name_systematic
;
Barium dimanganese(II) iron(III) tris(orthophosphate)
;
_space_group_crystal_system orthorhombic
_space_group_IT_number 60
_space_group_name_Hall '-P 2n 2ab'
_space_group_name_H-M_alt 'P b c n'
_symmetry_space_group_name_Hall '-P 2n 2ab'
_symmetry_space_group_name_H-M 'P b c n'
_audit_creation_method SHELXL-2014/7
_cell_angle_alpha 90
_cell_angle_beta 90
_cell_angle_gamma 90
_cell_formula_units_Z 4
_cell_length_a 6.5899(2)
_cell_length_b 17.6467(4)
_cell_length_c 8.5106(2)
_cell_measurement_reflns_used 3088
_cell_measurement_temperature 296(2)
_cell_measurement_theta_max 40.121
_cell_measurement_theta_min 3.300
_cell_volume 989.70(4)
_computing_cell_refinement
;
SAINT (Bruker, 2014)
;
_computing_data_collection
;
APEX2 (Bruker, 2014)
;
_computing_data_reduction
;
SAINT (Bruker, 2014)
;
_computing_molecular_graphics
;
ORTEP-3 for Windows (Farrugia, 2012) and DIAMOND (Brandenburg,
2006)
;
_computing_publication_material
;
publCIF (Westrip, 2010)
;
_computing_structure_refinement
;
SHELXL2014 (Sheldrick, 2015<i>b</i>)
;
_computing_structure_solution
;
SHELXT2014 (Sheldrick, 2015<i>a</i>)
;
_diffrn_ambient_temperature 296(2)
_diffrn_measured_fraction_theta_full 0.998
_diffrn_measured_fraction_theta_max 0.997
_diffrn_measurement_device_type 'Bruker X8 APEX'
_diffrn_measurement_method '\f and \w scans'
_diffrn_radiation_monochromator graphite
_diffrn_radiation_source 'fine-focus sealed tube'
_diffrn_radiation_type MoK\a
_diffrn_radiation_wavelength 0.71073
_diffrn_reflns_av_R_equivalents 0.0325
_diffrn_reflns_limit_h_max 11
_diffrn_reflns_limit_h_min -8
_diffrn_reflns_limit_k_max 32
_diffrn_reflns_limit_k_min -31
_diffrn_reflns_limit_l_max 15
_diffrn_reflns_limit_l_min -15
_diffrn_reflns_number 29422
_diffrn_reflns_theta_full 25.242
_diffrn_reflns_theta_max 40.121
_diffrn_reflns_theta_min 3.300
_exptl_absorpt_coefficient_mu 8.407
_exptl_absorpt_correction_T_max 0.7479
_exptl_absorpt_correction_T_min 0.5957
_exptl_absorpt_correction_type multi-scan
_exptl_absorpt_process_details
;
(<i>SADABS</i>; Krause <i>et al.</i>, 2015)
;
_exptl_crystal_colour Orange
_exptl_crystal_density_diffrn 3.946
_exptl_crystal_description block
_exptl_crystal_F_000 1092
_exptl_crystal_size_max 0.32
_exptl_crystal_size_mid 0.25
_exptl_crystal_size_min 0.22
_refine_diff_density_max 1.288
_refine_diff_density_min -1.113
_refine_ls_extinction_coef 0.00278(15)
_refine_ls_extinction_expression Fc^*^=kFc[1+0.001xFc^2^\l^3^/sin(2\q)]^-1/4^
_refine_ls_extinction_method
;
SHELXL2014 (Sheldrick, 2015<i>b</i>)
;
_refine_ls_goodness_of_fit_ref 1.052
_refine_ls_hydrogen_treatment undef
_refine_ls_matrix_type full
_refine_ls_number_parameters 89
_refine_ls_number_reflns 3088
_refine_ls_number_restraints 0
_refine_ls_restrained_S_all 1.052
_refine_ls_R_factor_all 0.0221
_refine_ls_R_factor_gt 0.0175
_refine_ls_shift/su_max 0.002
_refine_ls_shift/su_mean 0.000
_refine_ls_structure_factor_coef Fsqd
_refine_ls_weighting_details 'w=1/[\s^2^(Fo^2^)+(0.0178P)^2^+1.2088P] where P=(Fo^2^+2Fc^2^)/3'
_refine_ls_weighting_scheme calc
_refine_ls_wR_factor_gt 0.0423
_refine_ls_wR_factor_ref 0.0439
_reflns_number_gt 2731
_reflns_number_total 3088
_reflns_threshold_expression 'I > 2\s(I)'
_cod_data_source_file wm5384sup1.cif
_cod_data_source_block I
_cod_database_code 2242166
_shelx_space_group_comment
;
The symmetry employed for this shelxl refinement is uniquely defined
by the following loop, which should always be used as a source of
symmetry information in preference to the above space-group names.
They are only intended as comments.
;

loop_
_space_group_symop_operation_xyz
'x, y, z'
'-x+1/2, -y+1/2, z+1/2'
'x+1/2, -y+1/2, -z'
'-x, y, -z+1/2'
'-x, -y, -z'
'x-1/2, y-1/2, -z-1/2'
'-x-1/2, y-1/2, z'
'x, -y, z-1/2'

loop_
_atom_site_type_symbol
_atom_site_label
_atom_site_fract_x
_atom_site_fract_y
_atom_site_fract_z
_atom_site_U_iso_or_equiv
_atom_site_adp_type
_atom_site_calc_flag
_atom_site_occupancy
Ba Ba1 0.5000 0.44269(2) 0.7500 0.01037(3) Uani d 1
Fe Fe1 1.0000 0.31799(2) 0.7500 0.00461(4) Uani d 1
Mn Mn1 0.83899(3) 0.36570(2) 0.39874(2) 0.00647(4) Uani d 1
P P1 0.83270(5) 0.17935(2) 0.53771(3) 0.00490(5) Uani d 1
P P2 1.0000 0.47123(2) 0.7500 0.00513(7) Uani d 1
O O1 1.01958(15) 0.12822(6) 0.55338(13) 0.01186(16) Uani d 1
O O2 0.66250(15) 0.15480(5) 0.64868(11) 0.00865(14) Uani d 1
O O3 0.76365(15) 0.17592(5) 0.36487(10) 0.00794(14) Uani d 1
O O4 0.88706(16) 0.26335(5) 0.57277(11) 0.01031(15) Uani d 1
O O5 0.89269(15) 0.41422(5) 0.63609(10) 0.00656(13) Uani d 1
O O6 0.83805(16) 0.51729(5) 0.83211(12) 0.00988(15) Uani d 1

loop_
_atom_site_aniso_label
_atom_site_aniso_U_11
_atom_site_aniso_U_22
_atom_site_aniso_U_33
_atom_site_aniso_U_12
_atom_site_aniso_U_13
_atom_site_aniso_U_23
Ba1 0.00562(5) 0.01428(5) 0.01119(5) 0.000 -0.00082(3) 0.000
Fe1 0.00537(9) 0.00435(8) 0.00411(8) 0.000 0.00015(7) 0.000
Mn1 0.00598(7) 0.00785(6) 0.00559(7) -0.00021(5) 0.00041(6) 0.00013(5)
P1 0.00360(11) 0.00666(10) 0.00443(10) -0.00050(9) -0.00036(9) -0.00071(8)
P2 0.00571(17) 0.00355(13) 0.00611(15) 0.000 0.00000(13) 0.000
O1 0.0058(4) 0.0170(4) 0.0128(4) 0.0047(3) -0.0016(3) -0.0004(3)
O2 0.0064(3) 0.0126(3) 0.0070(3) -0.0017(3) 0.0007(3) 0.0021(3)
O3 0.0066(4) 0.0127(3) 0.0045(3) 0.0002(3) -0.0018(3) -0.0017(3)
O4 0.0136(4) 0.0087(3) 0.0086(3) -0.0047(3) -0.0002(3) -0.0028(3)
O5 0.0084(3) 0.0058(3) 0.0055(3) -0.0007(3) -0.0009(3) -0.0003(2)
O6 0.0091(4) 0.0071(3) 0.0134(4) 0.0017(3) 0.0011(3) -0.0031(3)

loop_
_atom_type_symbol
_atom_type_description
_atom_type_scat_dispersion_real
_atom_type_scat_dispersion_imag
_atom_type_scat_source
O O 0.0106 0.0060 'International Tables Vol C Tables 4.2.6.8 and 6.1.1.4'
P P 0.1023 0.0942 'International Tables Vol C Tables 4.2.6.8 and 6.1.1.4'
Mn Mn 0.3368 0.7283 'International Tables Vol C Tables 4.2.6.8 and 6.1.1.4'
Fe Fe 0.3463 0.8444 'International Tables Vol C Tables 4.2.6.8 and 6.1.1.4'
Ba Ba -0.3244 2.2819 'International Tables Vol C Tables 4.2.6.8 and 6.1.1.4'

loop_
_geom_angle_atom_site_label_1
_geom_angle_atom_site_label_2
_geom_angle_atom_site_label_3
_geom_angle_site_symmetry_1
_geom_angle_site_symmetry_3
_geom_angle
O6 Ba1 O6 . 4_656 121.17(4)
O6 Ba1 O3 . 3_456 157.68(3)
O6 Ba1 O3 4_656 3_456 79.21(3)
O6 Ba1 O3 . 2_655 79.21(3)
O6 Ba1 O3 4_656 2_655 157.68(3)
O3 Ba1 O3 3_456 2_655 82.60(4)
O6 Ba1 O5 . . 53.99(3)
O6 Ba1 O5 4_656 . 139.79(3)
O3 Ba1 O5 3_456 . 105.04(3)
O3 Ba1 O5 2_655 . 58.11(3)
O6 Ba1 O5 . 4_656 139.79(3)
O6 Ba1 O5 4_656 4_656 53.99(3)
O3 Ba1 O5 3_456 4_656 58.11(3)
O3 Ba1 O5 2_655 4_656 105.04(3)
O5 Ba1 O5 . 4_656 159.39(3)
O6 Ba1 O1 . 3_456 114.27(3)
O6 Ba1 O1 4_656 3_456 90.97(3)
O3 Ba1 O1 3_456 3_456 51.86(3)
O3 Ba1 O1 2_655 3_456 87.88(3)
O5 Ba1 O1 . 3_456 64.56(3)
O5 Ba1 O1 4_656 3_456 105.89(3)
O6 Ba1 O1 . 2_655 90.97(3)
O6 Ba1 O1 4_656 2_655 114.27(3)
O3 Ba1 O1 3_456 2_655 87.88(3)
O3 Ba1 O1 2_655 2_655 51.86(3)
O5 Ba1 O1 . 2_655 105.89(3)
O5 Ba1 O1 4_656 2_655 64.55(3)
O1 Ba1 O1 3_456 2_655 128.34(4)
O4 Fe1 O4 . 4_756 120.35(6)
O4 Fe1 O3 . 3_556 88.85(4)
O4 Fe1 O3 4_756 3_556 94.22(4)
O4 Fe1 O3 . 2_655 94.22(4)
O4 Fe1 O3 4_756 2_655 88.85(4)
O3 Fe1 O3 3_556 2_655 173.83(5)
O4 Fe1 O5 . 4_756 154.09(4)
O4 Fe1 O5 4_756 4_756 85.00(4)
O3 Fe1 O5 3_556 4_756 83.59(4)
O3 Fe1 O5 2_655 4_756 91.36(4)
O4 Fe1 O5 . . 85.00(4)
O4 Fe1 O5 4_756 . 154.09(4)
O3 Fe1 O5 3_556 . 91.36(4)
O3 Fe1 O5 2_655 . 83.59(4)
O5 Fe1 O5 4_756 . 70.50(5)
O6 Mn1 O1 8_565 3_456 89.96(4)
O6 Mn1 O2 8_565 2_654 84.29(4)
O1 Mn1 O2 3_456 2_654 101.01(4)
O6 Mn1 O2 8_565 3_556 96.48(4)
O1 Mn1 O2 3_456 3_556 173.39(4)
O2 Mn1 O2 2_654 3_556 78.23(4)
O6 Mn1 O5 8_565 . 82.51(4)
O1 Mn1 O5 3_456 . 87.96(4)
O2 Mn1 O5 2_654 . 164.03(4)
O2 Mn1 O5 3_556 . 94.35(4)
O6 Mn1 O4 8_565 . 154.91(4)
O1 Mn1 O4 3_456 . 92.91(4)
O2 Mn1 O4 2_654 . 119.45(3)
O2 Mn1 O4 3_556 . 81.90(4)
O5 Mn1 O4 . . 72.70(3)
O2 P1 O1 . . 111.65(6)
O2 P1 O3 . . 111.22(5)
O1 P1 O3 . . 107.29(6)
O2 P1 O4 . . 108.71(5)
O1 P1 O4 . . 111.08(6)
O3 P1 O4 . . 106.79(5)
O6 P2 O6 . 4_756 115.00(8)
O6 P2 O5 . . 108.22(5)
O6 P2 O5 4_756 . 112.20(5)
O6 P2 O5 . 4_756 112.20(5)
O6 P2 O5 4_756 4_756 108.22(5)
O5 P2 O5 . 4_756 100.05(7)

loop_
_geom_bond_atom_site_label_1
_geom_bond_atom_site_label_2
_geom_bond_site_symmetry_2
_geom_bond_distance
Ba1 O6 . 2.6803(10)
Ba1 O6 4_656 2.6803(10)
Ba1 O3 3_456 2.7861(9)
Ba1 O3 2_655 2.7861(9)
Ba1 O5 . 2.8087(10)
Ba1 O5 4_656 2.8087(10)
Ba1 O1 3_456 2.8722(11)
Ba1 O1 2_655 2.8722(11)
Fe1 O4 . 1.9387(9)
Fe1 O4 4_756 1.9387(9)
Fe1 O3 3_556 1.9965(9)
Fe1 O3 2_655 1.9965(9)
Fe1 O5 4_756 2.0792(9)
Fe1 O5 . 2.0793(9)
Mn1 O6 8_565 2.1413(9)
Mn1 O1 3_456 2.1466(10)
Mn1 O2 2_654 2.1587(9)
Mn1 O2 3_556 2.1997(10)
Mn1 O5 . 2.2223(9)
Mn1 O4 . 2.3572(10)
P1 O2 . 1.5289(10)
P1 O1 . 1.5325(10)
P1 O3 . 1.5409(9)
P1 O4 . 1.5540(9)
P2 O6 . 1.5126(10)
P2 O6 4_756 1.5126(10)
P2 O5 . 1.5659(9)
P2 O5 4_756 1.5660(9)

_cod_database_fobs_code 2242166
